data_2022988
loop_
_publ_author_name
'Neary, Michelle C.'
'Corfield, Peter W. R.'
'Parkin, Sean R.'
'Saba, Shahrokh'

_publ_section_title
;
 Crystal structures of two formamidinium hexa-fluorido-phosphate salts,
 one with batch-dependent disorder.
;
_journal_coeditor_code WM5706
_journal_issue 'Pt 1'
_journal_name_full 'Acta crystallographica. Section E, Crystallographic communications'
_journal_page_first 88
_journal_page_last 93
_journal_paper_doi 10.1107/S2056989023010848
_journal_volume 80
_journal_year 2024
_chemical_formula_iupac 'C5 H11 N2 O +, P F6 -'
_chemical_formula_moiety 'C5 H11 N2 O +, F6 P -'
_chemical_formula_sum 'C5 H11 F6 N2 O P'
_chemical_formula_weight 260.13
_chemical_name_systematic
;
Morpholinoformamidinium hexafluorophosphate
;
_space_group_crystal_system orthorhombic
_space_group_IT_number 61
_space_group_name_Hall '-P 2ac 2ab'
_space_group_name_H-M_alt 'P b c a'
_atom_sites_solution_primary dual
_audit_creation_method SHELXL-2018/3
_cell_angle_alpha 90
_cell_angle_beta 90
_cell_angle_gamma 90
_cell_formula_units_Z 8
_cell_length_a 10.4638(3)
_cell_length_b 13.4495(4)
_cell_length_c 13.7340(4)
_cell_measurement_reflns_used 9781
_cell_measurement_temperature 130(2)
_cell_measurement_theta_max 74.6
_cell_measurement_theta_min 4.23
_cell_volume 1932.83(10)
_computing_cell_refinement
;
SAINT (Bruker, 2022)
;
_computing_data_collection
;
APEX4 (Bruker, 2022)
;
_computing_data_reduction
;
SAINT (Bruker, 2022)
;
_computing_molecular_graphics
;
<i>XP</i> in <i>SHELXTL</i> (Sheldrick, 2008) and WinGX (Farrugia,
2012)
;
_computing_publication_material
;
<i>SHELX</i> (Sheldrick, 2008) and <i>publCIF</i> (Westrip,
2010)
;
_computing_structure_refinement
;
SHELXL (Sheldrick, 2015b)
;
_computing_structure_solution
;
<i>SHELXT</i> (Sheldrick, 2015a)
;
_diffrn_ambient_temperature 130(2)
_diffrn_measured_fraction_theta_full 0.997
_diffrn_measured_fraction_theta_max 0.996
_diffrn_measurement_device_type 'Bruker D8 with PHOTON III area detector'
_diffrn_measurement_method '\f and \w shutterless scans'
_diffrn_radiation_type CuK\a
_diffrn_radiation_wavelength 1.54178
_diffrn_reflns_av_R_equivalents 0.0338
_diffrn_reflns_av_unetI/netI 0.0209
_diffrn_reflns_limit_h_max 12
_diffrn_reflns_limit_h_min -13
_diffrn_reflns_limit_k_max 16
_diffrn_reflns_limit_k_min -16
_diffrn_reflns_limit_l_max 15
_diffrn_reflns_limit_l_min -17
_diffrn_reflns_number 36889
_diffrn_reflns_theta_full 67.679
_diffrn_reflns_theta_max 74.590
_diffrn_reflns_theta_min 6.253
_diffrn_source microfocus
_exptl_absorpt_coefficient_mu 3.301
_exptl_absorpt_correction_T_max 0.754
_exptl_absorpt_correction_T_min 0.570
_exptl_absorpt_correction_type multi-scan
_exptl_absorpt_process_details
;
(SADABS; Krause <i>et al.</i>,  2015)
;
_exptl_crystal_colour colorless
_exptl_crystal_density_diffrn 1.788
_exptl_crystal_description block
_exptl_crystal_F_000 1056
_exptl_crystal_size_max 0.29
_exptl_crystal_size_mid 0.09
_exptl_crystal_size_min 0.06
_refine_diff_density_max 0.291
_refine_diff_density_min -0.281
_refine_ls_extinction_coef 0.00052(10)
_refine_ls_extinction_expression Fc^*^=kFc[1+0.001xFc^2^\l^3^/sin(2\q)]^-1/4^
_refine_ls_extinction_method
;
SHELXL-2018/3 (Sheldrick, 2015b)
;
_refine_ls_goodness_of_fit_ref 1.116
_refine_ls_hydrogen_treatment mixed
_refine_ls_matrix_type full
_refine_ls_number_parameters 165
_refine_ls_number_reflns 1969
_refine_ls_number_restraints 0
_refine_ls_restrained_S_all 1.116
_refine_ls_R_factor_all 0.0265
_refine_ls_R_factor_gt 0.0251
_refine_ls_shift/su_max 0.000
_refine_ls_shift/su_mean 0.000
_refine_ls_structure_factor_coef Fsqd
_refine_ls_weighting_details 'w=1/[\s^2^(Fo^2^)+(0.0373P)^2^+0.5170P] where P=(Fo^2^+2Fc^2^)/3'
_refine_ls_weighting_scheme calc
_refine_ls_wR_factor_gt 0.0702
_refine_ls_wR_factor_ref 0.0705
_reflns_number_gt 1923
_reflns_number_total 1969
_reflns_threshold_expression 'I > 2\s(I)'
_cod_data_source_file wm5706sup1.cif
_cod_data_source_block 1
_cod_depositor_comments 'Adding full bibliography for 2022988--2022990.cif.'
_cod_database_code 2022988
_cod_database_fobs_code 2022988
_shelx_space_group_comment
;
The symmetry employed for this shelxl refinement is uniquely defined
by the following loop, which should always be used as a source of
symmetry information in preference to the above space-group names.
They are only intended as comments.
;
_shelx_estimated_absorpt_t_min 0.448
_shelx_estimated_absorpt_t_max 0.827

loop_
_space_group_symop_operation_xyz
'x, y, z'
'-x+1/2, -y, z+1/2'
'-x, y+1/2, -z+1/2'
'x+1/2, -y+1/2, -z'
'-x, -y, -z'
'x-1/2, y, -z-1/2'
'x, -y-1/2, z-1/2'
'-x-1/2, y-1/2, z'

loop_
_atom_site_type_symbol
_atom_site_label
_atom_site_fract_x
_atom_site_fract_y
_atom_site_fract_z
_atom_site_U_iso_or_equiv
_atom_site_adp_type
_atom_site_calc_flag
_atom_site_occupancy
_atom_site_disorder_assembly
_atom_site_disorder_group
N N1 0.17230(9) 0.55859(6) 0.73256(6) 0.01938(19) Uani d 1 . .
C C2 0.20187(10) 0.51175(7) 0.82640(7) 0.0203(2) Uani d 1 . .
H H2A 0.152903 0.449208 0.833665 0.030 Uiso calc 1 . .
H H2B 0.178416 0.556828 0.880516 0.030 Uiso calc 1 . .
C C3 0.34450(10) 0.49023(8) 0.82874(8) 0.0220(2) Uani d 1 . .
H H3A 0.392565 0.553533 0.825341 0.033 Uiso calc 1 . .
H H3B 0.366643 0.456964 0.890787 0.033 Uiso calc 1 . .
O O4 0.38048(9) 0.42787(6) 0.74877(5) 0.02532(19) Uani d 1 . .
C C5 0.34896(11) 0.47236(9) 0.65681(8) 0.0279(3) Uani d 1 . .
H H5A 0.373554 0.426656 0.603505 0.042 Uiso calc 1 . .
H H5B 0.398048 0.534754 0.648785 0.042 Uiso calc 1 . .
C C6 0.20684(12) 0.49485(8) 0.64996(8) 0.0266(2) Uani d 1 . .
H H6A 0.157068 0.432289 0.652136 0.040 Uiso calc 1 . .
H H6B 0.187731 0.529177 0.587877 0.040 Uiso calc 1 . .
C C7 0.14903(9) 0.65374(8) 0.71986(8) 0.0198(2) Uani d 1 . .
H H7 0.1387(12) 0.6771(10) 0.6554(10) 0.023(3) Uiso d 1 . .
N N8 0.13576(10) 0.71972(7) 0.78845(7) 0.0252(2) Uani d 1 . .
H H8A 0.1442(14) 0.7058(12) 0.8468(13) 0.035(3) Uiso d 1 . .
H H8B 0.1207(16) 0.7800(13) 0.7735(12) 0.035(3) Uiso d 1 . .
P P1A 0.39982(2) 0.74360(2) 0.49827(2) 0.01852(12) Uani d 0.870(8) A 1
F F1A 0.36762(8) 0.75062(5) 0.61181(5) 0.03015(19) Uani d 0.870(8) A 1
F F2A 0.43172(8) 0.73592(6) 0.38461(5) 0.0350(2) Uani d 0.870(8) A 1
F F3A 0.2971(3) 0.82864(17) 0.47542(12) 0.0382(4) Uani d 0.870(8) A 1
F F4A 0.2907(2) 0.66066(17) 0.48512(12) 0.0372(4) Uani d 0.870(8) A 1
F F5A 0.5015(2) 0.65703(19) 0.52252(9) 0.0372(5) Uani d 0.870(8) A 1
F F6A 0.5081(2) 0.82470(19) 0.51297(13) 0.0418(5) Uani d 0.870(8) A 1
P P1B 0.39982(2) 0.74360(2) 0.49827(2) 0.01852(12) Uani d 0.130(8) A 2
F F1B 0.36762(8) 0.75062(5) 0.61181(5) 0.03015(19) Uani d 0.130(8) A 2
F F2B 0.43172(8) 0.73592(6) 0.38461(5) 0.0350(2) Uani d 0.130(8) A 2
F F3B 0.2743(11) 0.8078(9) 0.4866(8) 0.028(2) Uiso d 0.130(8) A 2
F F4B 0.3249(11) 0.6487(8) 0.4898(7) 0.024(2) Uiso d 0.130(8) A 2
F F5B 0.5314(7) 0.6899(8) 0.5077(6) 0.0209(18) Uiso d 0.130(8) A 2
F F6B 0.4809(8) 0.8509(7) 0.4946(6) 0.0246(19) Uiso d 0.130(8) A 2

loop_
_atom_site_aniso_label
_atom_site_aniso_U_11
_atom_site_aniso_U_22
_atom_site_aniso_U_33
_atom_site_aniso_U_12
_atom_site_aniso_U_13
_atom_site_aniso_U_23
N1 0.0225(4) 0.0178(4) 0.0179(4) -0.0003(3) -0.0010(3) -0.0006(3)
C2 0.0246(5) 0.0177(4) 0.0187(4) -0.0004(4) 0.0013(4) 0.0030(4)
C3 0.0247(5) 0.0201(5) 0.0213(5) 0.0014(4) -0.0003(4) 0.0000(4)
O4 0.0317(4) 0.0189(4) 0.0254(4) 0.0059(3) 0.0032(3) 0.0006(3)
C5 0.0371(6) 0.0250(5) 0.0215(5) 0.0069(4) 0.0064(4) 0.0000(4)
C6 0.0367(6) 0.0230(5) 0.0200(5) 0.0016(4) -0.0026(4) -0.0051(4)
C7 0.0169(5) 0.0214(5) 0.0212(5) 0.0003(4) -0.0001(4) 0.0030(4)
N8 0.0330(5) 0.0180(5) 0.0246(5) 0.0048(4) 0.0020(4) 0.0018(4)
P1A 0.01731(18) 0.02057(17) 0.01767(17) -0.00065(9) 0.00018(9) -0.00186(8)
F1A 0.0365(4) 0.0350(4) 0.0190(3) 0.0065(3) 0.0023(3) -0.0025(2)
F2A 0.0409(4) 0.0441(4) 0.0202(3) -0.0083(3) 0.0070(3) -0.0029(3)
F3A 0.0463(9) 0.0355(8) 0.0329(6) 0.0184(7) -0.0065(6) 0.0044(6)
F4A 0.0325(8) 0.0400(7) 0.0392(6) -0.0187(7) 0.0066(6) -0.0102(5)
F5A 0.0391(7) 0.0389(9) 0.0336(5) 0.0200(7) 0.0017(5) -0.0011(5)
F6A 0.0385(7) 0.0446(9) 0.0423(6) -0.0229(7) 0.0000(6) -0.0070(6)
P1B 0.01731(18) 0.02057(17) 0.01767(17) -0.00065(9) 0.00018(9) -0.00186(8)
F1B 0.0365(4) 0.0350(4) 0.0190(3) 0.0065(3) 0.0023(3) -0.0025(2)
F2B 0.0409(4) 0.0441(4) 0.0202(3) -0.0083(3) 0.0070(3) -0.0029(3)

loop_
_atom_type_symbol
_atom_type_description
_atom_type_scat_dispersion_real
_atom_type_scat_dispersion_imag
_atom_type_scat_source
O O 0.0492 0.0322 'International Tables Vol C Tables 4.2.6.8 and 6.1.1.4'
N N 0.0311 0.0180 'International Tables Vol C Tables 4.2.6.8 and 6.1.1.4'
C C 0.0181 0.0091 'International Tables Vol C Tables 4.2.6.8 and 6.1.1.4'
H H 0.0000 0.0000 'International Tables Vol C Tables 4.2.6.8 and 6.1.1.4'
P P 0.2955 0.4335 'International Tables Vol C Tables 4.2.6.8 and 6.1.1.4'
F F 0.0727 0.0534 'International Tables Vol C Tables 4.2.6.8 and 6.1.1.4'

loop_
_geom_angle_atom_site_label_1
_geom_angle_atom_site_label_2
_geom_angle_atom_site_label_3
_geom_angle_site_symmetry_1
_geom_angle_site_symmetry_3
_geom_angle
_geom_angle_publ_flag
C7 N1 C2 . . 125.00(9) ?
C7 N1 C6 . . 120.79(9) ?
C2 N1 C6 . . 112.10(8) ?
N1 C2 C3 . . 107.89(8) ?
N1 C2 H2A . . 110.1 ?
C3 C2 H2A . . 110.1 ?
N1 C2 H2B . . 110.1 ?
C3 C2 H2B . . 110.1 ?
H2A C2 H2B . . 108.4 ?
O4 C3 C2 . . 110.69(8) ?
O4 C3 H3A . . 109.5 ?
C2 C3 H3A . . 109.5 ?
O4 C3 H3B . . 109.5 ?
C2 C3 H3B . . 109.5 ?
H3A C3 H3B . . 108.1 ?
C5 O4 C3 . . 111.72(8) ?
O4 C5 C6 . . 111.22(9) ?
O4 C5 H5A . . 109.4 ?
C6 C5 H5A . . 109.4 ?
O4 C5 H5B . . 109.4 ?
C6 C5 H5B . . 109.4 ?
H5A C5 H5B . . 108.0 ?
C5 C6 N1 . . 108.02(9) ?
C5 C6 H6A . . 110.1 ?
N1 C6 H6A . . 110.1 ?
C5 C6 H6B . . 110.1 ?
N1 C6 H6B . . 110.1 ?
H6A C6 H6B . . 108.4 ?
N1 C7 N8 . . 125.98(10) ?
N1 C7 H7 . . 118.0(8) ?
N8 C7 H7 . . 116.0(8) ?
C7 N8 H8A . . 122.4(11) ?
C7 N8 H8B . . 119.6(11) ?
H8A N8 H8B . . 118.0(15) ?
F6A P1A F3A . . 90.75(9) ?
F6A P1A F4A . . 179.05(8) ?
F3A P1A F4A . . 89.83(10) ?
F6A P1A F5A . . 89.94(9) ?
F3A P1A F5A . . 179.02(8) ?
F4A P1A F5A . . 89.47(8) ?
F6A P1A F1A . . 89.19(6) ?
F3A P1A F1A . . 90.44(7) ?
F4A P1A F1A . . 90.05(6) ?
F5A P1A F1A . . 88.87(6) ?
F6A P1A F2A . . 91.12(6) ?
F3A P1A F2A . . 89.70(7) ?
F4A P1A F2A . . 89.64(6) ?
F5A P1A F2A . . 90.99(6) ?
F1A P1A F2A . . 179.66(4) ?
F4B P1B F3B . . 91.3(5) ?
F4B P1B F5B . . 94.2(4) ?
F3B P1B F5B . . 174.3(4) ?
F4B P1B F1B . . 90.9(4) ?
F3B P1B F1B . . 83.8(4) ?
F5B P1B F1B . . 97.6(3) ?
F4B P1B F2B . . 88.8(4) ?
F3B P1B F2B . . 96.3(4) ?
F5B P1B F2B . . 82.4(3) ?
F1B P1B F2B . . 179.66(4) ?
F4B P1B F6B . . 173.7(5) ?
F3B P1B F6B . . 87.0(4) ?
F5B P1B F6B . . 87.4(4) ?
F1B P1B F6B . . 94.9(3) ?
F2B P1B F6B . . 85.4(3) ?

loop_
_geom_bond_atom_site_label_1
_geom_bond_atom_site_label_2
_geom_bond_site_symmetry_2
_geom_bond_distance
_geom_bond_publ_flag
N1 C7 . 1.3142(13) ?
N1 C2 . 1.4675(12) ?
N1 C6 . 1.4672(13) ?
C2 C3 . 1.5206(14) ?
C2 H2A . 0.9900 ?
C2 H2B . 0.9900 ?
C3 O4 . 1.4322(12) ?
C3 H3A . 0.9900 ?
C3 H3B . 0.9900 ?
O4 C5 . 1.4360(13) ?
C5 C6 . 1.5204(16) ?
C5 H5A . 0.9900 ?
C5 H5B . 0.9900 ?
C6 H6A . 0.9900 ?
C6 H6B . 0.9900 ?
C7 N8 . 1.3016(15) ?
C7 H7 . 0.946(14) ?
N8 H8A . 0.827(18) ?
N8 H8B . 0.850(18) ?
P1A F6A . 1.5856(10) ?
P1A F3A . 1.6003(14) ?
P1A F4A . 1.6063(14) ?
P1A F5A . 1.6120(11) ?
P1A F1A . 1.5982(7) ?
P1A F2A . 1.5997(7) ?
P1B F4B . 1.502(12) ?
P1B F3B . 1.581(13) ?
P1B F5B . 1.560(6) ?
P1B F1B . 1.5982(7) ?
P1B F2B . 1.5997(7) ?
P1B F6B . 1.674(8) ?

loop_
_geom_hbond_atom_site_label_D
_geom_hbond_atom_site_label_H
_geom_hbond_atom_site_label_A
_geom_hbond_site_symmetry_A
_geom_hbond_distance_DH
_geom_hbond_distance_HA
_geom_hbond_distance_DA
_geom_hbond_angle_DHA
_geom_hbond_publ_flag
C2 H2A F4A 2_565 0.99 2.62 3.183(2) 116.3 yes
C2 H2A F4B 2_565 0.99 2.53 3.126(11) 118.7 yes
C2 H2B F3A 7_576 0.99 2.37 3.1290(19) 132.9 yes
C7 H7 F2A 4_466 0.946(14) 2.522(13) 3.0711(12) 117.1(9) yes
N8 H8A F3A 7_576 0.827(18) 2.428(17) 3.141(2) 144.9(13) yes
N8 H8A F5A 6_557 0.827(18) 2.425(16) 3.0699(16) 135.4(13) yes
N8 H8A F3B 7_576 0.827(18) 2.36(2) 3.105(12) 150.1(14) yes
N8 H8A F5B 6_557 0.827(18) 2.331(18) 3.031(6) 142.8(13) yes
N8 H8B O4 8_665 0.850(18) 2.018(18) 2.8572(13) 168.8(16) yes
